data_1508831
loop_
_publ_author_name
'Fourati, M. Amine'
'Skene, W. G.'
'Bazuin, C G\'eraldine'
'Prud'homme, Robert E.'

_publ_section_title
;
 Photophysical and Electrochemical Investigations of the Fluorescent
 Probe, 4,4'-Bis(2-benzoxazolyl)stilbene.
;
_journal_issue 5
_journal_name_full 'The journal of physical chemistry. A'
_journal_page_first 836
_journal_page_last 844
_journal_paper_doi 10.1021/jp312598c
_journal_volume 117
_journal_year 2013
_chemical_compound_source 'Synthesized by the authors. See text'
_chemical_formula_moiety 'C14 H9 N O3'
_chemical_formula_sum 'C14 H9 N O3'
_chemical_formula_weight 239.22
_chemical_name_systematic
; 
 ? 
;
_space_group_IT_number 2
_symmetry_cell_setting triclinic
_symmetry_space_group_name_Hall '-P 1'
_symmetry_space_group_name_H-M 'P -1'
_atom_sites_solution_hydrogens geom
_atom_sites_solution_primary direct
_atom_sites_solution_secondary difmap
_audit_creation_method SHELXL-97
_cell_angle_alpha 101.436(6)
_cell_angle_beta 95.574(7)
_cell_angle_gamma 97.222(7)
_cell_formula_units_Z 2
_cell_length_a 4.7147(5)
_cell_length_b 9.9033(10)
_cell_length_c 17.3871(19)
_cell_measurement_reflns_used 3126
_cell_measurement_temperature 100
_cell_measurement_theta_max 70.56
_cell_measurement_theta_min 2.61
_cell_volume 783.15(15)
_computing_cell_refinement 'SAINT V7.68A(Bruker AXS, 2009)'
_computing_data_collection 'APEX2  (Bruker AXS, 2009)'
_computing_data_reduction 'SAINT V7.68A(Bruker AXS, 2009)'
_computing_molecular_graphics 'SHELXTL  (Bruker AXS, 2003)'
_computing_publication_material 'UdMX (Maris, 2004)'
_computing_structure_refinement 'SHELXL97 (Sheldrick, 2008)'
_computing_structure_solution 'SHELXS97 (Sheldrick, 2008)'
_diffrn_ambient_temperature 100
_diffrn_detector_area_resol_mean 8.3
_diffrn_measured_fraction_theta_full 0.967
_diffrn_measured_fraction_theta_max 0.967
_diffrn_measurement_device_type 'Bruker APEX II'
_diffrn_measurement_method \w
_diffrn_radiation_monochromator 'Quazar MX'
_diffrn_radiation_source 'Incoatec I\muS Microsource '
_diffrn_radiation_type CuK\a
_diffrn_radiation_wavelength 1.54178
_diffrn_reflns_av_R_equivalents 0.087
_diffrn_reflns_av_sigmaI/netI 0.0732
_diffrn_reflns_limit_h_max 4
_diffrn_reflns_limit_h_min -5
_diffrn_reflns_limit_k_max 12
_diffrn_reflns_limit_k_min -12
_diffrn_reflns_limit_l_max 21
_diffrn_reflns_limit_l_min -21
_diffrn_reflns_number 15190
_diffrn_reflns_theta_full 70.85
_diffrn_reflns_theta_max 70.85
_diffrn_reflns_theta_min 2.61
_exptl_absorpt_coefficient_mu 0.600
_exptl_absorpt_correction_T_max 0.9822
_exptl_absorpt_correction_T_min 0.6679
_exptl_absorpt_correction_type multi-scan
_exptl_absorpt_process_details 'Sadabs (Sheldrick, 2008)'
_exptl_crystal_colour colorless
_exptl_crystal_density_diffrn 1.014
_exptl_crystal_density_method 'not measured'
_exptl_crystal_description block
_exptl_crystal_F_000 248
_exptl_crystal_size_max 0.20
_exptl_crystal_size_mid 0.03
_exptl_crystal_size_min 0.03
_platon_squeeze_details
;
Attempts to  model disordered solvent molecules
were unsuccessful. PLATON/SQUEEZE  was used to correct
the data for the presence of the disordered solvent.
A potential solvent volume of 270.4 \%A^3^, 
34.5 % of the total unit-cell volume, was found.
130 electrons per unit cell worth of scattering were located
in the void. The reported structure is based on the 
PLATON/SQUEEZE corrected data. The actual solvent content is
unknown, so several quantities calculated like empirical formula, density, 
absorption coefficient, F(000) etc. may be incorrect.

Ref:  Sluis, P. van der & Spek, A.L. (1990). Acta Cryst. A46, 194-201.
;
_refine_diff_density_max 0.373
_refine_diff_density_min -0.359
_refine_diff_density_rms 0.088
_refine_ls_extinction_method none
_refine_ls_goodness_of_fit_ref 0.982
_refine_ls_hydrogen_treatment constr
_refine_ls_matrix_type full
_refine_ls_number_parameters 163
_refine_ls_number_reflns 2917
_refine_ls_number_restraints 0
_refine_ls_restrained_S_all 0.982
_refine_ls_R_factor_all 0.1019
_refine_ls_R_factor_gt 0.0835
_refine_ls_shift/su_max 0.000
_refine_ls_shift/su_mean 0.000
_refine_ls_structure_factor_coef Fsqd
_refine_ls_weighting_details 'calc w=1/[\s^2^(Fo^2^)+(0.1615P)^2^] where P=(Fo^2^+2Fc^2^)/3'
_refine_ls_weighting_scheme calc
_refine_ls_wR_factor_gt 0.2256
_refine_ls_wR_factor_ref 0.2384
_reflns_number_gt 2033
_reflns_number_total 2917
_reflns_threshold_expression I>2\s(I)
_cod_data_source_file jp312598c_si_002.cif
_cod_data_source_block amin06
_cod_depositor_comments
;
The following automatic conversions were performed:

'_symmetry_cell_setting' value 'Triclinic' changed to 'triclinic'
according to /home/saulius/struct/CIF-dictionaries/cif_core.dic
dictionary named 'cif_core.dic' version 2.4.2 from 2011-04-26.

Automatic conversion script
Id: cif_fix_values 1891 2012-01-12 08:04:46Z andrius 
;
_cod_original_cell_volume 783.15(14)
_cod_original_sg_symbol_H-M P-1
_cod_database_code 1508831

loop_
_symmetry_equiv_pos_as_xyz
'x, y, z'
'-x, -y, -z'

loop_
_atom_site_label
_atom_site_type_symbol
_atom_site_fract_x
_atom_site_fract_y
_atom_site_fract_z
_atom_site_U_iso_or_equiv
_atom_site_adp_type
_atom_site_occupancy
_atom_site_symmetry_multiplicity
_atom_site_calc_flag
_atom_site_refinement_flags
C1 C -0.1789(5) -0.3632(2) 0.05026(15) 0.0273(6) Uani 1 1 d .
C2 C 0.0717(5) -0.2563(3) 0.08824(15) 0.0280(6) Uani 1 1 d .
C3 C 0.1401(5) -0.1405(3) 0.05510(15) 0.0280(6) Uani 1 1 d .
H3 H 0.0265 -0.1302 0.0090 0.034 Uiso 1 1 calc R
C4 C 0.3754(5) -0.0406(3) 0.09011(16) 0.0283(6) Uani 1 1 d .
H4 H 0.4219 0.0387 0.0681 0.034 Uiso 1 1 calc R
C5 C 0.5425(5) -0.0565(2) 0.15708(15) 0.0284(6) Uani 1 1 d .
C6 C 0.4728(6) -0.1712(3) 0.19070(16) 0.0310(6) Uani 1 1 d .
H6 H 0.5850 -0.1810 0.2371 0.037 Uiso 1 1 calc R
C7 C 0.2367(6) -0.2714(3) 0.15546(16) 0.0312(6) Uani 1 1 d .
H7 H 0.1891 -0.3502 0.1777 0.037 Uiso 1 1 calc R
C8 C 0.7928(5) 0.0461(2) 0.19273(15) 0.0267(6) Uani 1 1 d .
C9 C 1.0955(5) 0.2359(3) 0.20187(15) 0.0282(6) Uani 1 1 d .
C10 C 1.2431(6) 0.3582(3) 0.19039(18) 0.0374(7) Uani 1 1 d .
H10 H 1.1845 0.4013 0.1485 0.045 Uiso 1 1 calc R
C11 C 1.4852(6) 0.4132(3) 0.24540(19) 0.0400(7) Uani 1 1 d .
H11 H 1.5984 0.4968 0.2406 0.048 Uiso 1 1 calc R
C12 C 1.5674(6) 0.3505(3) 0.30711(19) 0.0398(7) Uani 1 1 d .
H12 H 1.7317 0.3934 0.3439 0.048 Uiso 1 1 calc R
C13 C 1.4150(6) 0.2267(3) 0.31626(17) 0.0360(6) Uani 1 1 d .
H13 H 1.4736 0.1828 0.3578 0.043 Uiso 1 1 calc R
C14 C 1.1741(5) 0.1699(3) 0.26226(15) 0.0289(6) Uani 1 1 d .
N1 N 0.9736(4) 0.0483(2) 0.25415(13) 0.0287(5) Uani 1 1 d .
O1 O 0.8516(4) 0.15659(18) 0.15631(11) 0.0305(5) Uani 1 1 d .
O2 O -0.2125(4) -0.47601(19) 0.07606(12) 0.0371(5) Uani 1 1 d .
H2 H -0.3594 -0.5287 0.0506 0.056 Uiso 1 1 calc R
O3 O -0.3423(4) -0.3395(2) -0.00576(11) 0.0365(5) Uani 1 1 d .

loop_
_atom_site_aniso_label
_atom_site_aniso_U_11
_atom_site_aniso_U_22
_atom_site_aniso_U_33
_atom_site_aniso_U_23
_atom_site_aniso_U_13
_atom_site_aniso_U_12
C1 0.0234(13) 0.0202(12) 0.0386(14) 0.0029(10) 0.0062(9) 0.0079(9)
C2 0.0240(13) 0.0211(13) 0.0370(13) -0.0016(10) 0.0039(10) 0.0078(9)
C3 0.0226(13) 0.0262(13) 0.0363(13) 0.0075(10) 0.0014(9) 0.0089(9)
C4 0.0224(13) 0.0223(12) 0.0407(14) 0.0050(10) 0.0044(9) 0.0073(9)
C5 0.0262(14) 0.0196(13) 0.0390(14) 0.0019(10) 0.0057(10) 0.0072(9)
C6 0.0298(14) 0.0275(14) 0.0355(13) 0.0056(10) 0.0007(10) 0.0079(10)
C7 0.0267(14) 0.0248(13) 0.0415(14) 0.0045(10) 0.0037(10) 0.0059(9)
C8 0.0278(14) 0.0199(12) 0.0344(13) 0.0065(10) 0.0055(9) 0.0085(9)
C9 0.0234(13) 0.0258(13) 0.0329(13) 0.0012(10) -0.0003(9) 0.0056(9)
C10 0.0364(16) 0.0281(14) 0.0477(16) 0.0096(12) 0.0032(11) 0.0042(10)
C11 0.0336(16) 0.0295(15) 0.0522(17) 0.0027(12) 0.0037(12) -0.0023(10)
C12 0.0274(14) 0.0371(16) 0.0485(16) -0.0003(12) 0.0009(11) -0.0017(10)
C13 0.0311(15) 0.0386(16) 0.0387(15) 0.0076(12) 0.0010(10) 0.0100(10)
C14 0.0260(13) 0.0231(13) 0.0368(13) 0.0042(10) 0.0035(9) 0.0051(9)
N1 0.0245(11) 0.0238(11) 0.0370(12) 0.0050(8) 0.0018(8) 0.0047(7)
O1 0.0290(10) 0.0223(9) 0.0389(10) 0.0065(7) -0.0005(7) 0.0030(7)
O2 0.0310(11) 0.0240(10) 0.0539(12) 0.0052(8) 0.0019(8) 0.0025(7)
O3 0.0317(11) 0.0364(11) 0.0392(11) 0.0037(8) -0.0020(7) 0.0084(8)

loop_
_atom_type_symbol
_atom_type_description
_atom_type_scat_dispersion_real
_atom_type_scat_dispersion_imag
_atom_type_scat_source
C C 0.0181 0.0091 'International Tables Vol C Tables 4.2.6.8 and 6.1.1.4'
H H 0.0000 0.0000 'International Tables Vol C Tables 4.2.6.8 and 6.1.1.4'
N N 0.0311 0.0180 'International Tables Vol C Tables 4.2.6.8 and 6.1.1.4'
O O 0.0492 0.0322 'International Tables Vol C Tables 4.2.6.8 and 6.1.1.4'

loop_
_geom_angle_atom_site_label_1
_geom_angle_atom_site_label_2
_geom_angle_atom_site_label_3
_geom_angle
_geom_angle_publ_flag
O3 C1 O2 123.8(2) y
O3 C1 C2 118.8(2) y
O2 C1 C2 117.3(2) y
C7 C2 C3 120.3(2) y
C7 C2 C1 120.5(2) y
C3 C2 C1 119.3(2) y
C4 C3 C2 119.5(2) y
C4 C3 H3 120.2 ?
C2 C3 H3 120.2 ?
C5 C4 C3 120.2(2) y
C5 C4 H4 119.9 ?
C3 C4 H4 119.9 ?
C4 C5 C6 120.4(2) y
C4 C5 C8 120.3(2) y
C6 C5 C8 119.3(2) y
C5 C6 C7 119.4(3) y
C5 C6 H6 120.3 ?
C7 C6 H6 120.3 ?
C2 C7 C6 120.3(3) y
C2 C7 H7 119.9 ?
C6 C7 H7 119.9 ?
N1 C8 O1 114.4(2) y
N1 C8 C5 129.0(2) y
O1 C8 C5 116.5(2) y
C10 C9 O1 127.4(2) y
C10 C9 C14 124.5(2) y
O1 C9 C14 108.1(2) y
C9 C10 C11 114.3(3) y
C9 C10 H10 122.8 ?
C11 C10 H10 122.8 ?
C12 C11 C10 122.5(3) y
C12 C11 H11 118.8 ?
C10 C11 H11 118.8 ?
C13 C12 C11 121.5(3) y
C13 C12 H12 119.2 ?
C11 C12 H12 119.2 ?
C14 C13 C12 117.0(3) y
C14 C13 H13 121.5 ?
C12 C13 H13 121.5 ?
C13 C14 C9 120.1(2) y
C13 C14 N1 132.0(2) y
C9 C14 N1 107.9(2) y
C8 N1 C14 105.4(2) y
C8 O1 C9 104.13(19) y
C1 O2 H2 109.5 ?

loop_
_geom_bond_atom_site_label_1
_geom_bond_atom_site_label_2
_geom_bond_distance
_geom_bond_publ_flag
C1 O3 1.260(3) y
C1 O2 1.282(3) y
C1 C2 1.486(3) y
C2 C7 1.384(4) y
C2 C3 1.399(4) y
C3 C4 1.391(3) y
C3 H3 0.9500 ?
C4 C5 1.388(4) y
C4 H4 0.9500 ?
C5 C6 1.395(4) y
C5 C8 1.455(4) y
C6 C7 1.395(4) y
C6 H6 0.9500 ?
C7 H7 0.9500 ?
C8 N1 1.295(3) y
C8 O1 1.381(3) y
C9 C10 1.379(4) y
C9 O1 1.384(3) y
C9 C14 1.387(4) y
C10 C11 1.393(4) y
C10 H10 0.9500 ?
C11 C12 1.390(5) y
C11 H11 0.9500 ?
C12 C13 1.387(4) y
C12 H12 0.9500 ?
C13 C14 1.382(4) y
C13 H13 0.9500 ?
C14 N1 1.409(3) y
O2 H2 0.8400 ?

loop_
_geom_hbond_atom_site_label_D
_geom_hbond_atom_site_label_H
_geom_hbond_atom_site_label_A
_geom_hbond_distance_DH
_geom_hbond_distance_HA
_geom_hbond_distance_DA
_geom_hbond_angle_DHA
_geom_hbond_site_symmetry_A
_geom_hbond_publ_flag
O2 H2 O3 0.84 1.79 2.625(3) 170.9 2_445 y

loop_
_platon_squeeze_void_nr
_platon_squeeze_void_average_x
_platon_squeeze_void_average_y
_platon_squeeze_void_average_z
_platon_squeeze_void_volume
_platon_squeeze_void_count_electrons
1 -0.032 -0.001 0.500 268.6 129.9

loop_
_cod_related_entry_id
_cod_related_entry_code
_cod_related_entry_database
1 8075179 ChemSpider
